data_7709392
loop_
_publ_author_name
'Zhao, Shu-Man'
'Qiu, Zhao-Feng'
'Xu, Zou-Hong'
'huang, ziqing'
'Zhao, Yue'
'Sun, Wei-Yin'

_publ_section_title
;
 Fluorescent Zn(II) frameworks with multicarboxylate and pyridyl N-donor
 ligands for sensing specific anions and organic molecules
;
_journal_name_full 'Dalton Transactions'
_journal_paper_doi 10.1039/D1DT04052A
_journal_year 2022
_chemical_formula_moiety 'C56 H38 N6 O8 Zn2, 1[C3H7NO], 1[C3H7NO]'
_chemical_formula_sum 'C62 H52 N8 O10 Zn2'
_chemical_formula_weight 1199.85
_space_group_crystal_system monoclinic
_space_group_IT_number 15
_space_group_name_Hall '-C 2yc'
_space_group_name_H-M_alt 'C 1 2/c 1'
_atom_sites_solution_hydrogens mixed
_atom_sites_solution_primary dual
_audit_creation_date 2022-01-25
_audit_creation_method
;
Olex2 1.5
(compiled 2021.12.09 svn.r5202d8cf for OlexSys, GUI svn.r6439)
;
_audit_update_record
;
2022-01-27 deposited with the CCDC.	2022-01-29 downloaded from the CCDC.
;
_cell_angle_alpha 90
_cell_angle_beta 111.559(3)
_cell_angle_gamma 90
_cell_formula_units_Z 4
_cell_length_a 45.953(3)
_cell_length_b 6.8308(4)
_cell_length_c 18.9183(12)
_cell_measurement_reflns_used 9893
_cell_measurement_temperature 193(2)
_cell_measurement_theta_max 59.477
_cell_measurement_theta_min 4.071
_cell_volume 5522.9(6)
_computing_cell_refinement
;
SAINT V8.40B (Bruker, 2019)
;
_computing_data_collection 'Bruker BIS V6.2.14'
_computing_data_reduction
;
SAINT V8.40B (Bruker, 2019)
;
_computing_molecular_graphics 'Olex2 1.5 (Dolomanov et al., 2009)'
_computing_publication_material 'Olex2 1.5 (Dolomanov et al., 2009)'
_computing_structure_refinement 'SHELXL 2018/3 (Sheldrick, 2015)'
_computing_structure_solution 'SHELXT 2018/2 (Sheldrick, 2018)'
_diffrn_ambient_temperature 193(2)
_diffrn_detector CPAD
_diffrn_detector_area_resol_mean 7.41
_diffrn_detector_type 'Bruker PHOTON III'
_diffrn_measured_fraction_theta_full 0.999
_diffrn_measured_fraction_theta_max 0.982
_diffrn_measurement_device 'four-circle diffractometer'
_diffrn_measurement_device_type 'Bruker D8 VENTURE Metaljet PHOTON III'
_diffrn_measurement_method '\w and \f shutterless scans'
_diffrn_measurement_specimen_support 'nylon loop'
_diffrn_radiation_monochromator 'Helios Multi-layer Optic'
_diffrn_radiation_probe x-ray
_diffrn_radiation_type GaK\a
_diffrn_radiation_wavelength 1.34139
_diffrn_reflns_av_R_equivalents 0.0697
_diffrn_reflns_av_unetI/netI 0.0475
_diffrn_reflns_Laue_measured_fraction_full 0.999
_diffrn_reflns_Laue_measured_fraction_max 0.982
_diffrn_reflns_limit_h_max 58
_diffrn_reflns_limit_h_min -54
_diffrn_reflns_limit_k_max 8
_diffrn_reflns_limit_k_min -8
_diffrn_reflns_limit_l_max 24
_diffrn_reflns_limit_l_min -24
_diffrn_reflns_number 34986
_diffrn_reflns_point_group_measured_fraction_full 0.999
_diffrn_reflns_point_group_measured_fraction_max 0.982
_diffrn_reflns_theta_full 53.594
_diffrn_reflns_theta_max 60.404
_diffrn_reflns_theta_min 1.799
_diffrn_source MetalJet
_diffrn_source_type 'Liquid Metal source'
_exptl_absorpt_coefficient_mu 1.069
_exptl_absorpt_correction_T_max 0.7518
_exptl_absorpt_correction_T_min 0.6506
_exptl_absorpt_correction_type multi-scan
_exptl_absorpt_process_details
;
SADABS-2016/2 (Bruker,2016/2) was used for absorption correction.
wR2(int) was 0.1095 before and 0.0842 after correction.
The Ratio of minimum to maximum transmission is 0.8654.
The \l/2 correction factor is Not present.
;
_exptl_crystal_colour colorless
_exptl_crystal_density_diffrn 1.443
_exptl_crystal_description block
_exptl_crystal_F_000 2480
_exptl_crystal_size_max 0.13
_exptl_crystal_size_mid 0.12
_exptl_crystal_size_min 0.1
_refine_diff_density_max 0.381
_refine_diff_density_min -0.523
_refine_diff_density_rms 0.057
_refine_ls_extinction_method none
_refine_ls_goodness_of_fit_ref 1.074
_refine_ls_hydrogen_treatment constr
_refine_ls_matrix_type full
_refine_ls_number_parameters 363
_refine_ls_number_reflns 6184
_refine_ls_number_restraints 0
_refine_ls_restrained_S_all 1.074
_refine_ls_R_factor_all 0.0758
_refine_ls_R_factor_gt 0.0487
_refine_ls_shift/su_max 0.001
_refine_ls_shift/su_mean 0.000
_refine_ls_structure_factor_coef Fsqd
_refine_ls_weighting_details 'w=1/[\s^2^(Fo^2^)+(0.0618P)^2^+5.1361P] where P=(Fo^2^+2Fc^2^)/3'
_refine_ls_weighting_scheme calc
_refine_ls_wR_factor_gt 0.1253
_refine_ls_wR_factor_ref 0.1404
_reflns_Friedel_coverage 0.000
_reflns_number_gt 4336
_reflns_number_total 6184
_reflns_threshold_expression 'I > 2\s(I)'
_cod_data_source_file d1dt04052a2.cif
_cod_data_source_block 1
_cod_depositor_comments
;
The following automatic conversions were performed:

data item '_diffrn_radiation_probe' value 'X-ray' was changed to
'x-ray' in accordance with the
/home/data/users/saulius/crontab/automatic-downloads/rss-feeds/RSC/lib/dictionaries/cif_core.dic
dictionary named 'cif_core.dic' version 2.4.2 last updated on
2011-04-26.

Automatic conversion script
Id: cif_fix_values 7556 2019-12-06 15:28:31Z antanas 
;
_cod_original_cell_volume 5523.0(6)
_cod_database_code 7709392
_shelx_shelxl_version_number 2018/3
_shelx_space_group_comment
;
The symmetry employed for this shelxl refinement is uniquely defined
by the following loop, which should always be used as a source of
symmetry information in preference to the above space-group names.
They are only intended as comments.
;
_shelx_estimated_absorpt_t_max 0.901
_shelx_estimated_absorpt_t_min 0.874
_olex2_refinement_description
;
1. Fixed Uiso
 At 1.2 times of:
  All C(H) groups, All N(H,H) groups
2. Uiso/Uaniso restraints and constraints
N4A \\sim N4: within 2A with sigma of 0.01 and sigma for terminal atoms of 0.02
within 2A
3. Others
 Sof(C27A)=Sof(H27A)=Sof(C28A)=1-FVAR(1)
 Sof(C27)=Sof(C28)=Sof(H28)=FVAR(1)
 Sof(N4A)=Sof(H4AA)=Sof(H4AB)=0.5*(1-FVAR(3))
 Sof(N4)=Sof(H4A)=Sof(H4B)=0.5*FVAR(3)
 Fixed Sof: H19(0.5) H27(0.27936) N3(0.5) H3A(0.5) H3B(0.5) H28A(0.22063)
4.a Riding coordinates:
 C27(H27), C28A(H28A)
4.b Aromatic/amide H refined with riding coordinates:
 C17(H17), C16(H16), C20(H20), C19(H19), C13(H13), C3(H3), C14(H14), C8(H8),
 C22(H22), C21(H21), C4(H4), C25(H25), C11(H11), C24(H24), C9(H9), C10(H10),
 C28(H28), C27A(H27A)
4.c X=CH2 refined with riding coordinates:
 N3(H3A,H3B), N4(H4A,H4B), N4A(H4AA,H4AB)
;
_smtbx_masks_special_details
;
A solvent mask was calculated and 232 electrons were
found in a volume of 1144\%A^3^ in 2 voids per unit cell.
This is consistent with the presence of 1[C3H7NO], 1[C3H7NO] per Formula Unit
which account for 320 electrons per unit cell.
The electron count is a little lower than expected - this is due to the disorder
present in this structure. There is no doubt that two molecules of DMF exist
here (and these could even be modeled, at a push).
;
_smtbx_masks_void_probe_radius 1.2
_smtbx_masks_void_truncation_radius 1.2
_olex2_submission_special_instructions 'No special instructions were received'

loop_
_space_group_symop_operation_xyz
'x, y, z'
'-x, y, -z+1/2'
'x+1/2, y+1/2, z'
'-x+1/2, y+1/2, -z+1/2'
'-x, -y, -z'
'x, -y, z-1/2'
'-x+1/2, -y+1/2, -z'
'x+1/2, -y+1/2, z-1/2'

loop_
_atom_site_label
_atom_site_type_symbol
_atom_site_fract_x
_atom_site_fract_y
_atom_site_fract_z
_atom_site_U_iso_or_equiv
_atom_site_adp_type
_atom_site_occupancy
_atom_site_site_symmetry_order
_atom_site_calc_flag
_atom_site_refinement_flags_posn
_atom_site_refinement_flags_adp
_atom_site_refinement_flags_occupancy
_atom_site_disorder_assembly
_atom_site_disorder_group
Zn1 Zn 0.36366(2) 0.39063(5) 0.53383(2) 0.04185(14) Uani 1 1 d . . . . .
O4 O 0.36430(5) -0.1889(3) 0.95990(11) 0.0533(5) Uani 1 1 d . . . . .
O1 O 0.36077(5) 0.2674(3) 0.62289(11) 0.0569(5) Uani 1 1 d . . . . .
O2 O 0.40843(5) 0.1534(3) 0.64483(13) 0.0654(6) Uani 1 1 d . . . . .
N1 N 0.40093(5) 0.5572(3) 0.53462(12) 0.0435(5) Uani 1 1 d . . . . .
N2 N 0.33021(5) 0.6009(3) 0.52083(13) 0.0481(5) Uani 1 1 d . . . . .
O3 O 0.34826(6) -0.4360(3) 0.88005(13) 0.0778(7) Uani 1 1 d . . . . .
C15 C 0.45023(6) 0.7688(4) 0.51678(15) 0.0439(6) Uani 1 1 d . . . . .
C2 C 0.38074(7) 0.0472(4) 0.72418(15) 0.0487(6) Uani 1 1 d . . . . .
C17 C 0.39849(6) 0.7479(4) 0.51837(16) 0.0470(6) Uani 1 1 d . . . . .
H17 H 0.379407 0.812027 0.512585 0.056 Uiso 1 1 calc R U . . .
C7 C 0.39508(7) -0.1380(4) 0.74809(15) 0.0472(6) Uani 1 1 d . . . . .
C18 C 0.47603(6) 0.8838(4) 0.50830(15) 0.0437(6) Uani 1 1 d . . . . .
C6 C 0.38819(7) -0.2438(4) 0.80552(15) 0.0483(6) Uani 1 1 d . . . . .
C16 C 0.42196(6) 0.8561(4) 0.50956(16) 0.0470(6) Uani 1 1 d . . . . .
H16 H 0.418932 0.991903 0.498441 0.056 Uiso 1 1 calc R U . . .
C20 C 0.46927(6) 1.0403(4) 0.45839(17) 0.0494(6) Uani 1 1 d . . . . .
H20 H 0.447993 1.069048 0.429245 0.059 Uiso 1 1 calc R U . . .
C5 C 0.36841(7) -0.1561(4) 0.83933(16) 0.0518(7) Uani 1 1 d . . . . .
C19 C 0.50761(6) 0.8428(4) 0.55075(17) 0.0495(7) Uani 1 1 d . . . . .
H19 H 0.513108 0.736163 0.585397 0.059 Uiso 0.5 1 calc R U P A 2
C13 C 0.42797(7) 0.4707(4) 0.54187(19) 0.0567(8) Uani 1 1 d . . . . .
H13 H 0.430381 0.335249 0.553989 0.068 Uiso 1 1 calc R U . . .
C3 C 0.36270(8) 0.1277(4) 0.76024(17) 0.0578(8) Uani 1 1 d . . . . .
H3 H 0.353829 0.253757 0.745441 0.069 Uiso 1 1 calc R U . . .
C1 C 0.38464(8) 0.1611(4) 0.65975(17) 0.0528(7) Uani 1 1 d . . . . .
C14 C 0.45253(7) 0.5691(4) 0.5326(2) 0.0581(8) Uani 1 1 d . . . . .
H14 H 0.471089 0.500406 0.536961 0.070 Uiso 1 1 calc R U . . .
C23 C 0.29094(7) 0.9213(4) 0.51273(17) 0.0541(7) Uani 1 1 d . . . . .
C12 C 0.35924(7) -0.2685(4) 0.89626(17) 0.0548(7) Uani 1 1 d . . . . .
C8 C 0.41536(8) -0.2286(5) 0.71630(17) 0.0588(8) Uani 1 1 d . . . . .
H8 H 0.420308 -0.161165 0.678245 0.071 Uiso 1 1 calc R U . . .
C22 C 0.30830(8) 0.8321(5) 0.58112(18) 0.0662(9) Uani 1 1 d . . . . .
H22 H 0.307210 0.880694 0.627135 0.079 Uiso 1 1 calc R U . . .
C21 C 0.32704(8) 0.6741(5) 0.58289(17) 0.0618(8) Uani 1 1 d . . . . .
H21 H 0.338240 0.614346 0.630502 0.074 Uiso 1 1 calc R U . . .
C4 C 0.35704(8) 0.0272(4) 0.81892(17) 0.0598(8) Uani 1 1 d . . . . .
H4 H 0.345129 0.088338 0.844483 0.072 Uiso 1 1 calc R U . . .
C26 C 0.27036(7) 1.0915(4) 0.50726(18) 0.0565(7) Uani 1 1 d . . . . .
C25 C 0.31364(8) 0.6865(5) 0.45487(17) 0.0668(9) Uani 1 1 d . . . . .
H25 H 0.315186 0.635384 0.409674 0.080 Uiso 1 1 calc R U . . .
C11 C 0.40195(8) -0.4305(4) 0.82765(18) 0.0619(8) Uani 1 1 d . . . . .
H11 H 0.397582 -0.501593 0.865775 0.074 Uiso 1 1 calc R U . . .
C24 C 0.29450(8) 0.8444(5) 0.44907(19) 0.0709(9) Uani 1 1 d . . . . .
H24 H 0.283576 0.901274 0.400715 0.085 Uiso 1 1 calc R U . . .
C9 C 0.42778(9) -0.4080(5) 0.7387(2) 0.0729(10) Uani 1 1 d . . . . .
H9 H 0.441017 -0.465407 0.715931 0.087 Uiso 1 1 calc R U . . .
C10 C 0.42116(9) -0.5098(5) 0.7957(2) 0.0730(9) Uani 1 1 d . . . . .
H10 H 0.430225 -0.634811 0.811810 0.088 Uiso 1 1 calc R U . . .
C27 C 0.27626(12) 1.2287(7) 0.5660(3) 0.0650(16) Uani 0.653(6) 1 d . . P B 1
H27 H 0.294496 1.217294 0.610717 0.078 Uiso 0.2794 1 d R U P B 1
C28 C 0.24411(12) 1.1171(7) 0.4424(3) 0.0646(16) Uani 0.653(6) 1 d . . P B 1
H28 H 0.239914 1.025242 0.402183 0.077 Uiso 0.653(6) 1 calc R U P B 1
N3 N 0.51630(13) 0.6938(9) 0.5999(4) 0.0807(19) Uani 0.5 1 d . . P C 1
H3A H 0.536285 0.671552 0.625618 0.097 Uiso 0.5 1 calc R U P C 1
H3B H 0.502046 0.617925 0.606598 0.097 Uiso 0.5 1 calc R U P C 1
N4 N 0.30000(18) 1.2139(13) 0.6350(4) 0.077(3) Uani 0.347(6) 1 d . . P B 1
H4A H 0.301615 1.299991 0.670878 0.093 Uiso 0.347(6) 1 calc R U P B 1
H4B H 0.313713 1.118370 0.643680 0.093 Uiso 0.347(6) 1 calc R U P B 1
C27A C 0.2523(2) 1.0995(13) 0.5522(6) 0.061(3) Uani 0.347(6) 1 d . . P B 2
H27A H 0.253736 0.998008 0.587699 0.074 Uiso 0.347(6) 1 calc R U P B 2
C28A C 0.2681(2) 1.2429(14) 0.4549(6) 0.062(3) Uani 0.347(6) 1 d . . P B 2
H28A H 0.279930 1.235701 0.423099 0.075 Uiso 0.2206 1 d R U P B 2
N4A N 0.2867(5) 1.237(3) 0.4106(14) 0.092(8) Uani 0.153(6) 1 d . . P B 2
H4AA H 0.285632 1.332531 0.378476 0.111 Uiso 0.153(6) 1 calc R U P B 2
H4AB H 0.299533 1.138191 0.414991 0.111 Uiso 0.153(6) 1 calc R U P B 2

loop_
_atom_site_aniso_label
_atom_site_aniso_U_11
_atom_site_aniso_U_22
_atom_site_aniso_U_33
_atom_site_aniso_U_23
_atom_site_aniso_U_13
_atom_site_aniso_U_12
Zn1 0.0542(2) 0.0374(2) 0.0450(2) 0.00281(15) 0.03117(19) 0.00461(16)
O4 0.0765(13) 0.0477(10) 0.0495(11) 0.0041(9) 0.0393(10) -0.0009(10)
O1 0.0728(13) 0.0578(12) 0.0500(11) 0.0095(10) 0.0340(10) -0.0011(11)
O2 0.0853(15) 0.0586(13) 0.0740(14) 0.0130(11) 0.0546(13) 0.0004(11)
N1 0.0542(13) 0.0354(11) 0.0507(12) 0.0028(9) 0.0308(11) 0.0033(9)
N2 0.0559(13) 0.0496(13) 0.0474(12) -0.0038(10) 0.0291(11) 0.0061(11)
O3 0.1117(19) 0.0681(14) 0.0655(14) -0.0034(11) 0.0466(14) -0.0413(14)
C15 0.0520(15) 0.0371(13) 0.0493(15) 0.0017(11) 0.0266(13) 0.0014(11)
C2 0.0657(17) 0.0429(14) 0.0456(14) -0.0004(12) 0.0301(14) -0.0105(13)
C17 0.0539(16) 0.0383(13) 0.0585(16) 0.0027(12) 0.0319(14) 0.0073(12)
C7 0.0596(16) 0.0469(15) 0.0392(13) -0.0031(11) 0.0229(13) -0.0138(13)
C18 0.0489(14) 0.0373(13) 0.0505(15) 0.0032(11) 0.0248(13) 0.0021(11)
C6 0.0650(17) 0.0434(14) 0.0390(13) -0.0049(11) 0.0221(13) -0.0169(13)
C16 0.0555(16) 0.0333(13) 0.0615(17) 0.0039(11) 0.0324(14) 0.0056(11)
C20 0.0459(15) 0.0462(14) 0.0568(16) 0.0120(13) 0.0197(13) 0.0037(12)
C5 0.0692(18) 0.0487(16) 0.0436(14) -0.0016(12) 0.0280(14) -0.0187(14)
C19 0.0525(16) 0.0429(14) 0.0559(16) 0.0153(12) 0.0230(14) 0.0046(12)
C13 0.0623(18) 0.0338(13) 0.089(2) 0.0063(14) 0.0454(17) 0.0055(13)
C3 0.088(2) 0.0445(15) 0.0558(17) 0.0034(13) 0.0437(17) -0.0025(15)
C1 0.079(2) 0.0398(14) 0.0513(16) -0.0004(12) 0.0375(16) -0.0090(14)
C14 0.0570(17) 0.0405(15) 0.089(2) 0.0096(15) 0.0417(17) 0.0070(13)
C23 0.0538(16) 0.0506(16) 0.0594(18) -0.0107(13) 0.0226(15) 0.0074(13)
C12 0.0684(19) 0.0514(16) 0.0529(17) 0.0062(13) 0.0321(15) -0.0091(14)
C8 0.076(2) 0.0590(18) 0.0500(16) 0.0039(14) 0.0337(16) 0.0001(16)
C22 0.085(2) 0.068(2) 0.0504(17) -0.0097(15) 0.0302(17) 0.0256(18)
C21 0.076(2) 0.0671(19) 0.0495(16) 0.0006(15) 0.0308(16) 0.0225(17)
C4 0.089(2) 0.0518(17) 0.0573(17) -0.0010(14) 0.0485(17) -0.0095(16)
C26 0.0525(17) 0.0529(17) 0.0615(18) -0.0139(14) 0.0181(15) 0.0109(13)
C25 0.078(2) 0.081(2) 0.0445(16) -0.0037(15) 0.0262(16) 0.0318(18)
C11 0.086(2) 0.0495(17) 0.0543(17) 0.0069(14) 0.0308(17) -0.0095(16)
C24 0.077(2) 0.081(2) 0.0549(18) 0.0007(16) 0.0245(17) 0.0357(19)
C9 0.096(3) 0.064(2) 0.073(2) 0.0080(17) 0.047(2) 0.0181(18)
C10 0.102(3) 0.0527(19) 0.072(2) 0.0091(16) 0.041(2) 0.0098(18)
C27 0.062(3) 0.061(3) 0.058(3) -0.016(2) 0.005(2) 0.021(2)
C28 0.070(3) 0.056(3) 0.059(3) -0.019(2) 0.013(2) 0.015(3)
N3 0.052(3) 0.082(4) 0.101(5) 0.056(4) 0.020(3) 0.006(3)
N4 0.066(5) 0.089(6) 0.063(5) -0.031(5) 0.008(4) 0.024(4)
C27A 0.058(5) 0.058(5) 0.075(6) -0.009(5) 0.033(5) -0.002(4)
C28A 0.053(5) 0.069(6) 0.081(7) -0.004(5) 0.043(5) 0.009(5)
N4A 0.111(17) 0.063(12) 0.14(2) 0.003(12) 0.085(16) 0.006(11)

loop_
_atom_type_symbol
_atom_type_description
_atom_type_scat_dispersion_real
_atom_type_scat_dispersion_imag
_atom_type_scat_source
C C 0.0137 0.0067 'International Tables Vol C Tables 4.2.6.8 and 6.1.1.4'
H H 0.0000 0.0000 'International Tables Vol C Tables 4.2.6.8 and 6.1.1.4'
N N 0.0241 0.0134 'International Tables Vol C Tables 4.2.6.8 and 6.1.1.4'
O O 0.0389 0.0241 'International Tables Vol C Tables 4.2.6.8 and 6.1.1.4'
Zn Zn -2.7473 0.5279 'International Tables Vol C Tables 4.2.6.8 and 6.1.1.4'

loop_
_geom_angle_atom_site_label_1
_geom_angle_atom_site_label_2
_geom_angle_atom_site_label_3
_geom_angle
_geom_angle_site_symmetry_1
_geom_angle_site_symmetry_3
_geom_angle_publ_flag
O4 Zn1 N1 99.38(8) 6 . ?
O4 Zn1 N2 127.60(9) 6 . ?
O1 Zn1 O4 109.76(8) . 6 ?
O1 Zn1 N1 124.07(9) . . ?
O1 Zn1 N2 96.95(9) . . ?
N2 Zn1 N1 101.49(9) . . ?
C12 O4 Zn1 109.28(17) . 6_556 ?
C1 O1 Zn1 113.62(17) . . ?
C17 N1 Zn1 122.74(18) . . ?
C17 N1 C13 116.8(2) . . ?
C13 N1 Zn1 119.84(18) . . ?
C21 N2 Zn1 118.5(2) . . ?
C21 N2 C25 116.7(2) . . ?
C25 N2 Zn1 124.32(18) . . ?
C16 C15 C18 121.2(2) . . ?
C16 C15 C14 115.9(2) . . ?
C14 C15 C18 122.9(2) . . ?
C7 C2 C1 122.4(2) . . ?
C3 C2 C7 119.6(2) . . ?
C3 C2 C1 117.9(3) . . ?
N1 C17 H17 118.2 . . ?
N1 C17 C16 123.6(2) . . ?
C16 C17 H17 118.2 . . ?
C2 C7 C6 119.0(2) . . ?
C2 C7 C8 123.5(2) . . ?
C8 C7 C6 117.5(3) . . ?
C20 C18 C15 119.8(2) . . ?
C20 C18 C19 118.0(2) . . ?
C19 C18 C15 122.2(2) . . ?
C5 C6 C7 119.0(3) . . ?
C11 C6 C7 118.6(3) . . ?
C11 C6 C5 122.4(2) . . ?
C15 C16 H16 119.8 . . ?
C17 C16 C15 120.4(2) . . ?
C17 C16 H16 119.8 . . ?
C18 C20 H20 118.7 . . ?
C18 C20 C19 122.6(3) . 5_676 ?
C19 C20 H20 118.7 5_676 . ?
C6 C5 C12 120.1(3) . . ?
C4 C5 C6 120.2(2) . . ?
C4 C5 C12 119.7(3) . . ?
C18 C19 H19 120.3 . . ?
C20 C19 C18 119.4(2) 5_676 . ?
C20 C19 H19 120.3 5_676 . ?
N3 C19 C18 122.1(3) . . ?
N3 C19 C20 118.5(3) . 5_676 ?
N1 C13 H13 118.5 . . ?
N1 C13 C14 123.0(3) . . ?
C14 C13 H13 118.5 . . ?
C2 C3 H3 119.4 . . ?
C2 C3 C4 121.2(3) . . ?
C4 C3 H3 119.4 . . ?
O1 C1 C2 113.4(2) . . ?
O2 C1 O1 123.6(3) . . ?
O2 C1 C2 122.9(3) . . ?
C15 C14 H14 119.9 . . ?
C13 C14 C15 120.2(3) . . ?
C13 C14 H14 119.9 . . ?
C22 C23 C26 123.0(3) . . ?
C24 C23 C22 115.8(3) . . ?
C24 C23 C26 121.1(3) . . ?
O4 C12 C5 117.5(2) . . ?
O3 C12 O4 123.2(3) . . ?
O3 C12 C5 119.3(3) . . ?
C7 C8 H8 119.1 . . ?
C9 C8 C7 121.9(3) . . ?
C9 C8 H8 119.1 . . ?
C23 C22 H22 119.7 . . ?
C21 C22 C23 120.6(3) . . ?
C21 C22 H22 119.7 . . ?
N2 C21 C22 123.0(3) . . ?
N2 C21 H21 118.5 . . ?
C22 C21 H21 118.5 . . ?
C5 C4 C3 120.7(3) . . ?
C5 C4 H4 119.6 . . ?
C3 C4 H4 119.6 . . ?
C27 C26 C23 122.5(3) . . ?
C28 C26 C23 119.3(3) . . ?
C28 C26 C27 118.1(3) . . ?
C27A C26 C23 119.9(5) . . ?
C27A C26 C28A 119.6(5) . . ?
C28A C26 C23 120.5(4) . . ?
N2 C25 H25 118.4 . . ?
N2 C25 C24 123.3(3) . . ?
C24 C25 H25 118.4 . . ?
C6 C11 H11 119.3 . . ?
C10 C11 C6 121.5(3) . . ?
C10 C11 H11 119.3 . . ?
C23 C24 H24 119.7 . . ?
C25 C24 C23 120.6(3) . . ?
C25 C24 H24 119.7 . . ?
C8 C9 H9 119.9 . . ?
C8 C9 C10 120.2(3) . . ?
C10 C9 H9 119.9 . . ?
C11 C10 C9 120.3(3) . . ?
C11 C10 H10 119.8 . . ?
C9 C10 H10 119.8 . . ?
C26 C27 H27 120.1 . . ?
C28 C27 C26 119.6(4) 7_576 . ?
C28 C27 H27 120.4 7_576 . ?
N4 C27 C26 124.3(5) . . ?
N4 C27 H27 7.1 . . ?
N4 C27 C28 116.0(5) . 7_576 ?
C26 C28 H28 118.8 . . ?
C27 C28 C26 122.3(4) 7_576 . ?
C27 C28 H28 118.8 7_576 . ?
C19 N3 H3A 120.0 . . ?
C19 N3 H3B 120.0 . . ?
H3A N3 H3B 120.0 . . ?
C27 N4 H27 15.7 . . ?
C27 N4 H4A 120.0 . . ?
C27 N4 H4B 120.0 . . ?
H27 N4 H4A 129.0 . . ?
H27 N4 H4B 109.5 . . ?
H4A N4 H4B 120.0 . . ?
C26 C27A H27A 120.0 . . ?
C26 C27A C28A 119.9(8) . 7_576 ?
C28A C27A H27A 120.0 7_576 . ?
C26 C28A H28A 119.7 . . ?
C27A C28A C26 120.5(7) 7_576 . ?
C27A C28A H28A 119.8 7_576 . ?
C27A C28A N4A 119.8(12) 7_576 . ?
N4A C28A C26 119.7(11) . . ?
N4A C28A H28A 2.7 . . ?
C28A N4A H28A 5.7 . . ?
C28A N4A H4AA 120.0 . . ?
C28A N4A H4AB 120.0 . . ?
H28A N4A H4AA 119.9 . . ?
H28A N4A H4AB 119.8 . . ?
H4AA N4A H4AB 120.0 . . ?

loop_
_geom_bond_atom_site_label_1
_geom_bond_atom_site_label_2
_geom_bond_distance
_geom_bond_site_symmetry_2
_geom_bond_publ_flag
Zn1 O4 1.9710(18) 6 ?
Zn1 O1 1.9313(18) . ?
Zn1 N1 2.052(2) . ?
Zn1 N2 2.052(2) . ?
O4 C12 1.262(3) . ?
O1 C1 1.286(4) . ?
O2 C1 1.227(3) . ?
N1 C17 1.333(3) . ?
N1 C13 1.337(3) . ?
N2 C21 1.333(3) . ?
N2 C25 1.334(4) . ?
O3 C12 1.242(4) . ?
C15 C18 1.479(4) . ?
C15 C16 1.390(3) . ?
C15 C14 1.392(4) . ?
C2 C7 1.421(4) . ?
C2 C3 1.367(4) . ?
C2 C1 1.511(3) . ?
C17 H17 0.9500 . ?
C17 C16 1.367(4) . ?
C7 C6 1.434(3) . ?
C7 C8 1.423(4) . ?
C18 C20 1.384(4) . ?
C18 C19 1.405(4) . ?
C6 C5 1.422(4) . ?
C6 C11 1.417(4) . ?
C16 H16 0.9500 . ?
C20 H20 0.9500 . ?
C20 C19 1.390(4) 5_676 ?
C5 C12 1.504(3) . ?
C5 C4 1.357(4) . ?
C19 H19 0.9500 . ?
C19 N3 1.337(5) . ?
C13 H13 0.9500 . ?
C13 C14 1.380(4) . ?
C3 H3 0.9500 . ?
C3 C4 1.408(4) . ?
C14 H14 0.9500 . ?
C23 C22 1.387(4) . ?
C23 C26 1.478(4) . ?
C23 C24 1.377(4) . ?
C8 H8 0.9500 . ?
C8 C9 1.353(4) . ?
C22 H22 0.9500 . ?
C22 C21 1.373(4) . ?
C21 H21 0.9500 . ?
C4 H4 0.9500 . ?
C26 C27 1.403(5) . ?
C26 C28 1.380(6) . ?
C26 C27A 1.391(9) . ?
C26 C28A 1.409(10) . ?
C25 H25 0.9500 . ?
C25 C24 1.371(4) . ?
C11 H11 0.9500 . ?
C11 C10 1.353(4) . ?
C24 H24 0.9500 . ?
C9 H9 0.9500 . ?
C9 C10 1.407(5) . ?
C10 H10 0.9500 . ?
C27 H27 0.9499 . ?
C27 C28 1.379(6) 7_576 ?
C27 N4 1.363(9) . ?
C28 H28 0.9500 . ?
N3 H3A 0.8800 . ?
N3 H3B 0.8800 . ?
N4 H27 0.4362 . ?
N4 H4A 0.8800 . ?
N4 H4B 0.8800 . ?
C27A H27A 0.9500 . ?
C27A C28A 1.400(12) 7_576 ?
C28A H28A 0.9503 . ?
C28A N4A 1.40(2) . ?
N4A H28A 0.4555 . ?
N4A H4AA 0.8800 . ?
N4A H4AB 0.8800 . ?

loop_
_geom_torsion_atom_site_label_1
_geom_torsion_atom_site_label_2
_geom_torsion_atom_site_label_3
_geom_torsion_atom_site_label_4
_geom_torsion
_geom_torsion_site_symmetry_1
_geom_torsion_site_symmetry_2
_geom_torsion_site_symmetry_3
_geom_torsion_site_symmetry_4
_geom_torsion_publ_flag
Zn1 O4 C12 O3 15.8(4) 6_556 . . . ?
Zn1 O4 C12 C5 -161.5(2) 6_556 . . . ?
Zn1 O1 C1 O2 7.0(4) . . . . ?
Zn1 O1 C1 C2 -173.55(17) . . . . ?
Zn1 N1 C17 C16 -171.8(2) . . . . ?
Zn1 N1 C13 C14 170.9(3) . . . . ?
Zn1 N2 C21 C22 171.4(3) . . . . ?
Zn1 N2 C25 C24 -171.0(3) . . . . ?
N1 C17 C16 C15 0.6(4) . . . . ?
N1 C13 C14 C15 1.7(5) . . . . ?
N2 C25 C24 C23 -1.4(6) . . . . ?
C15 C18 C20 C19 178.3(3) . . . 5_676 ?
C15 C18 C19 C20 -178.3(3) . . . 5_676 ?
C15 C18 C19 N3 1.9(6) . . . . ?
C2 C7 C6 C5 -2.9(4) . . . . ?
C2 C7 C6 C11 178.4(3) . . . . ?
C2 C7 C8 C9 -177.8(3) . . . . ?
C2 C3 C4 C5 -2.5(5) . . . . ?
C17 N1 C13 C14 -0.7(4) . . . . ?
C7 C2 C3 C4 -2.5(5) . . . . ?
C7 C2 C1 O1 149.2(3) . . . . ?
C7 C2 C1 O2 -31.4(4) . . . . ?
C7 C6 C5 C12 176.3(3) . . . . ?
C7 C6 C5 C4 -1.9(4) . . . . ?
C7 C6 C11 C10 -0.2(5) . . . . ?
C7 C8 C9 C10 -0.9(6) . . . . ?
C18 C15 C16 C17 -179.3(3) . . . . ?
C18 C15 C14 C13 178.3(3) . . . . ?
C6 C7 C8 C9 0.2(5) . . . . ?
C6 C5 C12 O4 126.4(3) . . . . ?
C6 C5 C12 O3 -51.0(4) . . . . ?
C6 C5 C4 C3 4.7(5) . . . . ?
C6 C11 C10 C9 -0.5(6) . . . . ?
C16 C15 C18 C20 -32.8(4) . . . . ?
C16 C15 C18 C19 145.7(3) . . . . ?
C16 C15 C14 C13 -1.5(5) . . . . ?
C20 C18 C19 C20 0.2(5) . . . 5_676 ?
C20 C18 C19 N3 -179.6(4) . . . . ?
C5 C6 C11 C10 -178.8(3) . . . . ?
C19 C18 C20 C19 -0.2(5) . . . 5_676 ?
C13 N1 C17 C16 -0.5(4) . . . . ?
C3 C2 C7 C6 5.1(4) . . . . ?
C3 C2 C7 C8 -177.0(3) . . . . ?
C3 C2 C1 O1 -30.9(4) . . . . ?
C3 C2 C1 O2 148.5(3) . . . . ?
C1 C2 C7 C6 -175.0(3) . . . . ?
C1 C2 C7 C8 2.9(4) . . . . ?
C1 C2 C3 C4 177.7(3) . . . . ?
C14 C15 C18 C20 147.4(3) . . . . ?
C14 C15 C18 C19 -34.1(4) . . . . ?
C14 C15 C16 C17 0.4(4) . . . . ?
C23 C22 C21 N2 1.5(6) . . . . ?
C23 C26 C27 C28 -179.2(4) . . . 7_576 ?
C23 C26 C27 N4 -4.2(9) . . . . ?
C23 C26 C28 C27 179.3(4) . . . 7_576 ?
C23 C26 C27A C28A -177.7(7) . . . 7_576 ?
C23 C26 C28A C27A 177.7(7) . . . 7_576 ?
C23 C26 C28A N4A -3.5(15) . . . . ?
C12 C5 C4 C3 -173.6(3) . . . . ?
C8 C7 C6 C5 179.0(3) . . . . ?
C8 C7 C6 C11 0.3(4) . . . . ?
C8 C9 C10 C11 1.0(6) . . . . ?
C22 C23 C26 C27 29.3(6) . . . . ?
C22 C23 C26 C28 -150.1(4) . . . . ?
C22 C23 C26 C27A -40.0(6) . . . . ?
C22 C23 C26 C28A 142.2(6) . . . . ?
C22 C23 C24 C25 1.4(5) . . . . ?
C21 N2 C25 C24 1.2(5) . . . . ?
C4 C5 C12 O4 -55.4(4) . . . . ?
C4 C5 C12 O3 127.2(3) . . . . ?
C26 C23 C22 C21 179.9(3) . . . . ?
C26 C23 C24 C25 -180.0(3) . . . . ?
C25 N2 C21 C22 -1.2(5) . . . . ?
C11 C6 C5 C12 -5.1(4) . . . . ?
C11 C6 C5 C4 176.7(3) . . . . ?
C24 C23 C22 C21 -1.5(5) . . . . ?
C24 C23 C26 C27 -149.2(4) . . . . ?
C24 C23 C26 C28 31.4(5) . . . . ?
C24 C23 C26 C27A 141.5(5) . . . . ?
C24 C23 C26 C28A -36.3(7) . . . . ?
C27 C26 C28 C27 -0.2(9) . . . 7_576 ?
C28 C26 C27 C28 0.2(8) . . . 7_576 ?
C28 C26 C27 N4 175.2(7) . . . . ?
C27A C26 C28A C27A -0.1(13) . . . 7_576 ?
C27A C26 C28A N4A 178.7(13) . . . . ?
C28A C26 C27A C28A 0.1(13) . . . 7_576 ?

loop_
_smtbx_masks_void_nr
_smtbx_masks_void_average_x
_smtbx_masks_void_average_y
_smtbx_masks_void_average_z
_smtbx_masks_void_volume
_smtbx_masks_void_count_electrons
_smtbx_masks_void_content
1 0.000 0.088 0.250 144.1 27.9 '1 DMF'
2 0.000 -0.115 0.750 144.1 27.9 '1 DMF'
3 0.250 -0.044 0.750 141.8 30.4 '1 DMF'
4 0.250 -0.695 0.250 141.8 30.4 '1 DMF'
5 0.500 -0.415 0.750 144.1 27.9 '1 DMF'
6 0.500 0.165 0.250 144.1 27.9 '1 DMF'
7 0.750 -0.195 0.250 141.8 30.4 '1 DMF'
8 0.750 -0.544 0.750 141.8 30.4 '1 DMF'
